data_2201634
loop_
_publ_author_name
'Henderson, William'
'Nicholson, Brian K.'
'Chung, Dong C.'

_publ_section_title
;Bis[\m-bis(diphenylphosphino)methane-\k^2^<i>P</i>:<i>P</i>']bis[(saccharinato-\k<i>N</i>)palladium(I)]
 dichloromethane solvate
;
_journal_issue 8
_journal_name_full 'Acta Crystallographica Section E'
_journal_page_first m432
_journal_page_last m433
_journal_paper_doi 10.1107/S1600536802012515
_journal_volume 58
_journal_year 2002
_chemical_formula_iupac '[Pd2 (C7 H4 NO3 S)2 (C25 H22 P2)2], C H2 Cl2'
_chemical_formula_moiety 'C64 H52 N2 O6 P4 Pd2 S2, C H2 Cl2'
_chemical_formula_sum 'C65 H54 Cl2 N2 O6 P4 Pd2 S2'
_chemical_formula_weight 1430.80
_chemical_melting_point_gt 503.15
_chemical_name_systematic
;
Bis[\m-bis(diphenylphosphino)methane-\k^2^P:P']bis[(saccharinato-
\kN)palladium(I)] dichloromethane solvate
;
_space_group_IT_number 14
_symmetry_cell_setting monoclinic
_symmetry_space_group_name_Hall '-P 2yn'
_symmetry_space_group_name_H-M 'P 1 21/n 1'
_atom_sites_solution_hydrogens geom
_atom_sites_solution_primary direct
_atom_sites_solution_secondary difmap
_audit_creation_method SHELXL-97
_cell_angle_alpha 90.00
_cell_angle_beta 108.530(10)
_cell_angle_gamma 90.00
_cell_formula_units_Z 4
_cell_length_a 13.819(4)
_cell_length_b 22.550(7)
_cell_length_c 20.230(6)
_cell_measurement_reflns_used 5200
_cell_measurement_temperature 168(2)
_cell_measurement_theta_max 26
_cell_measurement_theta_min 2
_cell_volume 5977(3)
_computing_cell_refinement 'SAINT (Siemens, 1994)'
_computing_data_collection 'SMART (Siemens, 1994)'
_computing_data_reduction 'SADABS (Sheldrick, 1996)'
_computing_molecular_graphics 'ORTEP-3 for Windows (Farrugia, 1997)'
_computing_publication_material 'WinGX(Farrugia, 1999)'
_computing_structure_refinement 'SHELXL97 (Sheldrick, 1997)'
_computing_structure_solution 'SHELXS97 (Sheldrick, 1997)'
_diffrn_ambient_temperature 168(2)
_diffrn_measured_fraction_theta_full 0.988
_diffrn_measured_fraction_theta_max 0.988
_diffrn_measurement_device_type 'Siemens CCD'
_diffrn_measurement_method multi-scan
_diffrn_radiation_monochromator graphite
_diffrn_radiation_source 'fine-focus sealed tube'
_diffrn_radiation_type MoK\a
_diffrn_radiation_wavelength 0.71073
_diffrn_reflns_av_R_equivalents 0.026
_diffrn_reflns_av_sigmaI/netI 0.016
_diffrn_reflns_limit_h_max 17
_diffrn_reflns_limit_h_min -17
_diffrn_reflns_limit_k_max 27
_diffrn_reflns_limit_k_min -28
_diffrn_reflns_limit_l_max 25
_diffrn_reflns_limit_l_min -21
_diffrn_reflns_number 74438
_diffrn_reflns_theta_full 26.4
_diffrn_reflns_theta_max 26.4
_diffrn_reflns_theta_min 2.1
_diffrn_standards_decay_% 0
_diffrn_standards_number 0
_exptl_absorpt_coefficient_mu 0.923
_exptl_absorpt_correction_T_max 0.667
_exptl_absorpt_correction_T_min 0.611
_exptl_absorpt_correction_type empirical
_exptl_absorpt_process_details '(Blessing, 1995)'
_exptl_crystal_colour orange
_exptl_crystal_density_diffrn 1.590
_exptl_crystal_density_method 'not measured'
_exptl_crystal_description block
_exptl_crystal_F_000 2896
_exptl_crystal_size_max 0.55
_exptl_crystal_size_mid 0.50
_exptl_crystal_size_min 0.44
_refine_diff_density_max 0.56
_refine_diff_density_min -0.66
_refine_ls_extinction_method none
_refine_ls_goodness_of_fit_ref 1.02
_refine_ls_hydrogen_treatment constr
_refine_ls_matrix_type full
_refine_ls_number_parameters 748
_refine_ls_number_reflns 12130
_refine_ls_number_restraints 0
_refine_ls_restrained_S_all 1.02
_refine_ls_R_factor_all 0.031
_refine_ls_R_factor_gt 0.025
_refine_ls_shift/su_max 0.002
_refine_ls_shift/su_mean <0.001
_refine_ls_structure_factor_coef Fsqd
_refine_ls_weighting_details 'calc w = 1/[\s^2^(Fo^2^)+(0.0324P)^2^+6.6496P] where P = (Fo^2^+2Fc^2^)/3'
_refine_ls_weighting_scheme calc
_refine_ls_wR_factor_gt 0.065
_refine_ls_wR_factor_ref 0.068
_reflns_number_gt 10579
_reflns_number_total 12130
_reflns_threshold_expression I>2\s(I)
_cod_data_source_file tk6069.cif
_cod_data_source_block I
_cod_depositor_comments
;
The following automatic conversions were performed:

'_chemical_melting_point' tag was changed to
'_chemical_melting_point_gt' since the value was specified 'more
than' ('>') a certain temperature. The value '>230 degrees celcius'
was changed to '503.15' - it was converted from degrees Celsius(C) to
Kelvins(K).

Automatic conversion script
Id: cif_fix_values 1646 2011-03-28 12:23:43Z adriana 

The following automatic conversions were performed:

'_chemical_melting_point' tag was changed to
'_chemical_melting_point_gt' since the value was specified 'more
than' ('>') a certain temperature. The value '>230 degrees celcius'
was changed to '503.15' - it was converted from degrees Celsius(C) to
Kelvins(K).

Automatic conversion script
Id: cif_fix_values 1715 2011-07-08 13:25:40Z adriana 
;
_cod_original_sg_symbol_H-M 'P 21 /n'
_cod_database_code 2201634
_cod_database_fobs_code 2201634

loop_
_symmetry_equiv_pos_as_xyz
'x, y, z'
'-x+1/2, y+1/2, -z+1/2'
'-x, -y, -z'
'x-1/2, -y-1/2, z-1/2'

loop_
_atom_site_label
_atom_site_fract_x
_atom_site_fract_y
_atom_site_fract_z
_atom_site_U_iso_or_equiv
_atom_site_adp_type
_atom_site_calc_flag
_atom_site_refinement_flags
_atom_site_occupancy
_atom_site_disorder_assembly
_atom_site_disorder_group
_atom_site_type_symbol
Pd1 0.904498(12) 0.153705(7) 0.682640(8) 0.01628(5) Uani d . 1 . . Pd
Pd2 0.785921(12) 0.149524(7) 0.759601(8) 0.01743(5) Uani d . 1 . . Pd
P1 0.89314(4) 0.25522(2) 0.69516(3) 0.01959(11) Uani d . 1 . . P
P2 0.90447(4) 0.21183(3) 0.83390(3) 0.02144(12) Uani d . 1 . . P
P3 0.90952(4) 0.05107(2) 0.68962(3) 0.01781(11) Uani d . 1 . . P
P4 0.69760(4) 0.08185(2) 0.67697(3) 0.01759(11) Uani d . 1 . . P
S1 1.14259(4) 0.16363(3) 0.68182(3) 0.02406(12) Uani d . 1 . . S
S2 0.71083(5) 0.07953(3) 0.88248(3) 0.02765(12) Uani d . 1 . . S
Cl1 1.28094(7) 0.37360(4) 0.82435(5) 0.0619(2) Uani d . 1 . . Cl
Cl2 1.43217(7) 0.28487(5) 0.81931(5) 0.0675(3) Uani d . 1 . . Cl
O11 1.15783(13) 0.19783(8) 0.74483(8) 0.0324(4) Uani d . 1 . . O
O12 1.18394(13) 0.10442(8) 0.69243(10) 0.0347(4) Uani d . 1 . . O
O13 0.92511(13) 0.18971(8) 0.52265(8) 0.0307(4) Uani d . 1 . . O
O21 0.75004(14) 0.02814(8) 0.85667(10) 0.0363(4) Uani d . 1 . . O
O22 0.76924(14) 0.09833(9) 0.95178(9) 0.0400(4) Uani d . 1 . . O
O23 0.55558(14) 0.19108(8) 0.76124(10) 0.0361(4) Uani d . 1 . . O
N1 1.02239(14) 0.16309(8) 0.63323(10) 0.0216(4) Uani d . 1 . . N
N2 0.69060(14) 0.13500(8) 0.82725(9) 0.0217(4) Uani d . 1 . . N
C1 0.96669(17) 0.26282(10) 0.78756(11) 0.0237(5) Uani d . 1 . . C
H1A 0.9645 0.3034 0.8030 0.028 Uiso calc R 1 . . H
H1B 1.0373 0.2516 0.7958 0.028 Uiso calc R 1 . . H
C2 0.78783(16) 0.01974(9) 0.69522(11) 0.0202(4) Uani d . 1 . . C
H2A 0.7633 -0.0116 0.6612 0.024 Uiso calc R 1 . . H
H2B 0.7972 0.0038 0.7414 0.024 Uiso calc R 1 . . H
C11 1.00804(17) 0.18738(10) 0.56907(11) 0.0233(5) Uani d . 1 . . C
C12 1.10629(18) 0.21187(10) 0.56233(12) 0.0255(5) Uani d . 1 . . C
C13 1.1195(2) 0.24336(11) 0.50679(13) 0.0325(5) Uani d . 1 . . C
H13 1.0654 0.2492 0.4660 0.039 Uiso calc R 1 . . H
C14 1.2167(2) 0.26612(12) 0.51412(14) 0.0393(6) Uani d . 1 . . C
H14 1.2271 0.2879 0.4779 0.047 Uiso calc R 1 . . H
C15 1.2978(2) 0.25654(13) 0.57477(15) 0.0415(7) Uani d . 1 . . C
H15 1.3615 0.2722 0.5784 0.050 Uiso calc R 1 . . H
C16 1.2859(2) 0.22428(12) 0.62995(14) 0.0361(6) Uani d . 1 . . C
H16 1.3404 0.2172 0.6702 0.043 Uiso calc R 1 . . H
C17 1.18833(18) 0.20292(10) 0.62220(12) 0.0261(5) Uani d . 1 . . C
C21 0.58975(18) 0.15173(10) 0.80397(12) 0.0274(5) Uani d . 1 . . C
C22 0.52499(18) 0.11447(11) 0.83552(12) 0.0273(5) Uani d . 1 . . C
C23 0.4201(2) 0.11846(12) 0.82307(13) 0.0339(6) Uani d . 1 . . C
H23 0.3819 0.1484 0.7951 0.041 Uiso calc R 1 . . H
C24 0.3743(2) 0.07651(13) 0.85358(14) 0.0381(6) Uani d . 1 . . C
H24 0.3041 0.0777 0.8451 0.046 Uiso calc R 1 . . H
C25 0.4323(2) 0.03272(12) 0.89673(14) 0.0375(6) Uani d . 1 . . C
H25 0.4000 0.0056 0.9173 0.045 Uiso calc R 1 . . H
C26 0.5366(2) 0.02833(12) 0.91003(13) 0.0364(6) Uani d . 1 . . C
H26 0.5750 -0.0011 0.9387 0.044 Uiso calc R 1 . . H
C27 0.58105(18) 0.07032(11) 0.87824(12) 0.0289(5) Uani d . 1 . . C
C111 0.77480(17) 0.29633(10) 0.68557(11) 0.0227(4) Uani d . 1 . . C
C112 0.7775(2) 0.35849(10) 0.68863(13) 0.0294(5) Uani d . 1 . . C
H112 0.8376 0.3785 0.6916 0.035 Uiso calc R 1 . . H
C113 0.6907(2) 0.39020(11) 0.68723(14) 0.0343(6) Uani d . 1 . . C
H113 0.6927 0.4314 0.6883 0.041 Uiso calc R 1 . . H
C114 0.6009(2) 0.36107(12) 0.68428(14) 0.0353(6) Uani d . 1 . . C
H114 0.5440 0.3826 0.6852 0.042 Uiso calc R 1 . . H
C115 0.59661(19) 0.30008(11) 0.67997(13) 0.0329(6) Uani d . 1 . . C
H115 0.5364 0.2804 0.6773 0.039 Uiso calc R 1 . . H
C116 0.68278(17) 0.26785(10) 0.67964(12) 0.0265(5) Uani d . 1 . . C
H116 0.6788 0.2268 0.6754 0.032 Uiso calc R 1 . . H
C121 0.95779(18) 0.30281(9) 0.64882(12) 0.0245(5) Uani d . 1 . . C
C122 1.0577(2) 0.32248(11) 0.67916(14) 0.0323(5) Uani d . 1 . . C
H122 1.0925 0.3135 0.7255 0.039 Uiso calc R 1 . . H
C123 1.1058(2) 0.35565(12) 0.64021(16) 0.0410(7) Uani d . 1 . . C
H123 1.1725 0.3686 0.6608 0.049 Uiso calc R 1 . . H
C124 1.0555(2) 0.36907(12) 0.57208(16) 0.0426(7) Uani d . 1 . . C
H124 1.0881 0.3908 0.5463 0.051 Uiso calc R 1 . . H
C125 0.9561(2) 0.35024(12) 0.54158(15) 0.0423(7) Uani d . 1 . . C
H125 0.9217 0.3599 0.4954 0.051 Uiso calc R 1 . . H
C126 0.9067(2) 0.31685(11) 0.57937(13) 0.0333(5) Uani d . 1 . . C
H126 0.8400 0.3040 0.5583 0.040 Uiso calc R 1 . . H
C211 0.85627(18) 0.26575(10) 0.88301(12) 0.0267(5) Uani d . 1 . . C
C212 0.75493(19) 0.28397(11) 0.85776(13) 0.0306(5) Uani d . 1 . . C
H212 0.7086 0.2634 0.8214 0.037 Uiso calc R 1 . . H
C213 0.7232(2) 0.33340(12) 0.88737(15) 0.0395(6) Uani d . 1 . . C
H213 0.6555 0.3456 0.8706 0.047 Uiso calc R 1 . . H
C214 0.7916(2) 0.36408(13) 0.94124(16) 0.0436(7) Uani d . 1 . . C
H214 0.7705 0.3975 0.9598 0.052 Uiso calc R 1 . . H
C215 0.8915(2) 0.34504(13) 0.96754(16) 0.0442(7) Uani d . 1 . . C
H215 0.9371 0.3653 1.0045 0.053 Uiso calc R 1 . . H
C216 0.9247(2) 0.29581(12) 0.93922(14) 0.0365(6) Uani d . 1 . . C
H216 0.9919 0.2829 0.9575 0.044 Uiso calc R 1 . . H
C221 1.00788(17) 0.17356(11) 0.89847(12) 0.0260(5) Uani d . 1 . . C
C222 1.1025(2) 0.16205(13) 0.89010(14) 0.0358(6) Uani d . 1 . . C
H222 1.1164 0.1757 0.8507 0.043 Uiso calc R 1 . . H
C223 1.1761(2) 0.13014(15) 0.94076(16) 0.0479(7) Uani d . 1 . . C
H223 1.2392 0.1229 0.9351 0.057 Uiso calc R 1 . . H
C224 1.1566(2) 0.10935(14) 0.99892(15) 0.0482(7) Uani d . 1 . . C
H224 1.2066 0.0886 1.0328 0.058 Uiso calc R 1 . . H
C225 1.0625(2) 0.11928(14) 1.00696(14) 0.0466(7) Uani d . 1 . . C
H225 1.0488 0.1045 1.0460 0.056 Uiso calc R 1 . . H
C226 0.9884(2) 0.15109(13) 0.95753(13) 0.0373(6) Uani d . 1 . . C
H226 0.9253 0.1576 0.9635 0.045 Uiso calc R 1 . . H
C311 0.91858(16) 0.01309(9) 0.61214(11) 0.0210(4) Uani d . 1 . . C
C312 0.88046(17) 0.04258(10) 0.54841(12) 0.0248(5) Uani d . 1 . . C
H312 0.8642 0.0827 0.5473 0.030 Uiso calc R 1 . . H
C313 0.86679(18) 0.01167(11) 0.48634(12) 0.0295(5) Uani d . 1 . . C
H313 0.8391 0.0309 0.4438 0.035 Uiso calc R 1 . . H
C314 0.89419(19) -0.04755(11) 0.48762(13) 0.0318(5) Uani d . 1 . . C
H314 0.8846 -0.0679 0.4461 0.038 Uiso calc R 1 . . H
C315 0.93580(19) -0.07642(11) 0.55070(13) 0.0313(5) Uani d . 1 . . C
H315 0.9566 -0.1157 0.5514 0.038 Uiso calc R 1 . . H
C316 0.94664(18) -0.04700(10) 0.61295(12) 0.0262(5) Uani d . 1 . . C
H316 0.9724 -0.0670 0.6551 0.031 Uiso calc R 1 . . H
C321 1.00566(17) 0.01922(9) 0.76507(11) 0.0220(4) Uani d . 1 . . C
C322 1.09865(17) -0.00241(11) 0.76079(13) 0.0293(5) Uani d . 1 . . C
H322 1.1128 0.0000 0.7189 0.035 Uiso calc R 1 . . H
C323 1.1697(2) -0.02743(12) 0.81896(16) 0.0424(7) Uani d . 1 . . C
H323 1.2307 -0.0423 0.8155 0.051 Uiso calc R 1 . . H
C324 1.1505(2) -0.03051(13) 0.88186(15) 0.0456(7) Uani d . 1 . . C
H324 1.1976 -0.0482 0.9203 0.055 Uiso calc R 1 . . H
C325 1.0603(2) -0.00694(12) 0.88724(13) 0.0417(7) Uani d . 1 . . C
H325 1.0481 -0.0079 0.9299 0.050 Uiso calc R 1 . . H
C326 0.98840(19) 0.01795(11) 0.82984(12) 0.0302(5) Uani d . 1 . . C
H326 0.9286 0.0339 0.8342 0.036 Uiso calc R 1 . . H
C411 0.57747(16) 0.05206(10) 0.68280(11) 0.0205(4) Uani d . 1 . . C
C412 0.57005(18) -0.00150(11) 0.71539(12) 0.0278(5) Uani d . 1 . . C
H412 0.6278 -0.0249 0.7336 0.033 Uiso calc R 1 . . H
C413 0.4762(2) -0.02021(12) 0.72090(13) 0.0338(6) Uani d . 1 . . C
H413 0.4722 -0.0558 0.7431 0.041 Uiso calc R 1 . . H
C414 0.38993(19) 0.01377(13) 0.69357(14) 0.0366(6) Uani d . 1 . . C
H414 0.3280 0.0013 0.6978 0.044 Uiso calc R 1 . . H
C415 0.39528(19) 0.06666(12) 0.65960(14) 0.0349(6) Uani d . 1 . . C
H415 0.3366 0.0890 0.6399 0.042 Uiso calc R 1 . . H
C416 0.48846(18) 0.08604(11) 0.65507(12) 0.0280(5) Uani d . 1 . . C
H416 0.4920 0.1220 0.6334 0.034 Uiso calc R 1 . . H
C421 0.66644(16) 0.09332(10) 0.58308(11) 0.0203(4) Uani d . 1 . . C
C422 0.69065(17) 0.14578(10) 0.55556(12) 0.0244(5) Uani d . 1 . . C
H422 0.7192 0.1772 0.5851 0.029 Uiso calc R 1 . . H
C423 0.67233(18) 0.15137(11) 0.48428(12) 0.0293(5) Uani d . 1 . . C
H423 0.6897 0.1862 0.4663 0.035 Uiso calc R 1 . . H
C424 0.62819(19) 0.10506(12) 0.44000(12) 0.0331(6) Uani d . 1 . . C
H424 0.6155 0.1090 0.3922 0.040 Uiso calc R 1 . . H
C425 0.60276(19) 0.05267(12) 0.46695(13) 0.0325(5) Uani d . 1 . . C
H425 0.5730 0.0216 0.4372 0.039 Uiso calc R 1 . . H
C426 0.62180(17) 0.04680(11) 0.53808(12) 0.0260(5) Uani d . 1 . . C
H426 0.6048 0.0118 0.5560 0.031 Uiso calc R 1 . . H
C91 1.3320(2) 0.30195(16) 0.85192(17) 0.0528(8) Uani d . 1 . . C
H91A 1.3569 0.3006 0.9025 0.063 Uiso calc R 1 . . H
H91B 1.2785 0.2725 0.8358 0.063 Uiso calc R 1 . . H

loop_
_atom_site_aniso_label
_atom_site_aniso_U_11
_atom_site_aniso_U_22
_atom_site_aniso_U_33
_atom_site_aniso_U_12
_atom_site_aniso_U_13
_atom_site_aniso_U_23
Pd1 0.01605(8) 0.01613(8) 0.01796(8) -0.00035(6) 0.00726(6) -0.00084(6)
Pd2 0.01643(8) 0.01926(8) 0.01796(8) -0.00166(6) 0.00738(6) -0.00286(6)
P1 0.0206(3) 0.0173(3) 0.0217(3) -0.0016(2) 0.0078(2) -0.0021(2)
P2 0.0203(3) 0.0252(3) 0.0200(3) -0.0042(2) 0.0080(2) -0.0052(2)
P3 0.0167(3) 0.0168(2) 0.0205(3) 0.0006(2) 0.0068(2) -0.0001(2)
P4 0.0163(3) 0.0184(3) 0.0184(3) -0.0008(2) 0.0060(2) -0.0013(2)
S1 0.0202(3) 0.0293(3) 0.0250(3) -0.0012(2) 0.0106(2) 0.0009(2)
S2 0.0281(3) 0.0305(3) 0.0262(3) -0.0014(2) 0.0114(2) -0.0009(2)
Cl1 0.0568(5) 0.0653(5) 0.0604(5) 0.0081(4) 0.0140(4) -0.0113(4)
Cl2 0.0534(5) 0.0873(7) 0.0588(5) 0.0130(5) 0.0138(4) -0.0219(5)
O11 0.0296(9) 0.0453(10) 0.0238(8) -0.0050(8) 0.0105(7) -0.0041(7)
O12 0.0289(9) 0.0353(10) 0.0428(10) 0.0063(7) 0.0154(8) 0.0074(8)
O13 0.0285(9) 0.0352(9) 0.0262(9) -0.0029(7) 0.0058(7) 0.0014(7)
O21 0.0389(10) 0.0329(9) 0.0405(10) 0.0048(8) 0.0174(8) -0.0003(8)
O22 0.0387(10) 0.0515(12) 0.0280(9) -0.0061(9) 0.0081(8) -0.0025(8)
O23 0.0349(10) 0.0323(9) 0.0439(11) 0.0033(8) 0.0165(8) 0.0065(8)
N1 0.0165(9) 0.0228(9) 0.0270(10) -0.0020(7) 0.0091(7) 0.0013(7)
N2 0.0207(9) 0.0263(9) 0.0216(9) -0.0062(7) 0.0118(8) -0.0001(7)
C1 0.0233(11) 0.0247(11) 0.0244(11) -0.0066(9) 0.0094(9) -0.0047(9)
C2 0.0185(10) 0.0191(10) 0.0238(11) -0.0003(8) 0.0080(9) 0.0003(8)
C11 0.0280(12) 0.0203(11) 0.0242(11) -0.0012(9) 0.0118(10) -0.0033(9)
C12 0.0311(12) 0.0220(11) 0.0270(12) -0.0035(9) 0.0144(10) -0.0045(9)
C13 0.0410(14) 0.0335(13) 0.0272(12) -0.0068(11) 0.0168(11) -0.0024(10)
C14 0.0485(16) 0.0406(15) 0.0390(15) -0.0120(13) 0.0282(13) -0.0001(12)
C15 0.0374(15) 0.0503(17) 0.0446(16) -0.0183(13) 0.0242(13) -0.0075(13)
C16 0.0306(13) 0.0461(15) 0.0358(14) -0.0098(12) 0.0167(11) -0.0035(12)
C17 0.0279(12) 0.0283(12) 0.0263(12) -0.0044(9) 0.0149(10) -0.0034(9)
C21 0.0293(13) 0.0292(12) 0.0263(12) -0.0021(10) 0.0125(10) -0.0042(10)
C22 0.0289(12) 0.0290(12) 0.0271(12) -0.0027(10) 0.0135(10) -0.0070(10)
C23 0.0320(13) 0.0374(14) 0.0338(13) -0.0015(11) 0.0125(11) -0.0049(11)
C24 0.0304(13) 0.0515(17) 0.0386(14) -0.0107(12) 0.0195(12) -0.0118(12)
C25 0.0444(15) 0.0425(15) 0.0339(14) -0.0168(12) 0.0241(12) -0.0034(11)
C26 0.0447(15) 0.0369(14) 0.0298(13) -0.0054(12) 0.0149(12) 0.0017(11)
C27 0.0293(12) 0.0324(13) 0.0277(12) -0.0044(10) 0.0131(10) -0.0056(10)
C111 0.0240(11) 0.0228(11) 0.0221(11) 0.0030(9) 0.0085(9) -0.0014(9)
C112 0.0326(13) 0.0227(11) 0.0341(13) -0.0030(10) 0.0123(11) -0.0053(10)
C113 0.0418(15) 0.0219(12) 0.0390(14) 0.0058(10) 0.0123(12) -0.0050(10)
C114 0.0340(14) 0.0346(13) 0.0387(14) 0.0120(11) 0.0138(11) 0.0039(11)
C115 0.0232(12) 0.0356(14) 0.0390(14) 0.0039(10) 0.0086(10) 0.0088(11)
C116 0.0258(12) 0.0224(11) 0.0286(12) 0.0010(9) 0.0050(9) 0.0038(9)
C121 0.0314(12) 0.0160(10) 0.0299(12) -0.0017(9) 0.0153(10) -0.0011(9)
C122 0.0358(14) 0.0269(12) 0.0352(13) -0.0076(10) 0.0128(11) -0.0014(10)
C123 0.0436(16) 0.0321(14) 0.0533(18) -0.0139(12) 0.0241(14) -0.0026(12)
C124 0.0590(19) 0.0278(13) 0.0526(18) -0.0043(13) 0.0340(15) 0.0075(12)
C125 0.0553(18) 0.0397(15) 0.0373(15) 0.0061(13) 0.0222(14) 0.0116(12)
C126 0.0353(14) 0.0315(13) 0.0356(14) 0.0021(11) 0.0147(11) 0.0038(11)
C211 0.0289(12) 0.0287(12) 0.0265(12) -0.0073(10) 0.0143(10) -0.0086(9)
C212 0.0311(13) 0.0329(13) 0.0304(13) -0.0042(10) 0.0131(10) -0.0085(10)
C213 0.0393(15) 0.0376(14) 0.0456(16) 0.0023(12) 0.0191(13) -0.0093(12)
C214 0.0517(18) 0.0362(15) 0.0514(17) -0.0050(13) 0.0286(14) -0.0187(13)
C215 0.0430(16) 0.0491(17) 0.0451(16) -0.0181(13) 0.0203(13) -0.0271(13)
C216 0.0297(13) 0.0439(15) 0.0380(14) -0.0094(11) 0.0135(11) -0.0173(12)
C221 0.0239(11) 0.0317(12) 0.0202(11) -0.0055(9) 0.0037(9) -0.0052(9)
C222 0.0303(13) 0.0491(16) 0.0286(13) 0.0028(12) 0.0101(11) 0.0026(11)
C223 0.0309(15) 0.063(2) 0.0456(17) 0.0086(14) 0.0068(13) 0.0012(15)
C224 0.0450(17) 0.0554(18) 0.0321(15) 0.0042(14) -0.0048(13) 0.0052(13)
C225 0.0498(18) 0.0578(19) 0.0273(14) -0.0073(15) 0.0054(12) 0.0069(13)
C226 0.0329(14) 0.0502(16) 0.0281(13) -0.0061(12) 0.0090(11) 0.0015(11)
C311 0.0191(10) 0.0211(10) 0.0246(11) -0.0016(8) 0.0094(9) -0.0030(8)
C312 0.0211(11) 0.0266(11) 0.0282(12) 0.0027(9) 0.0098(9) -0.0004(9)
C313 0.0258(12) 0.0404(14) 0.0237(12) 0.0001(10) 0.0100(10) -0.0007(10)
C314 0.0305(13) 0.0381(14) 0.0307(13) -0.0081(11) 0.0149(10) -0.0130(11)
C315 0.0370(14) 0.0227(12) 0.0392(14) -0.0032(10) 0.0191(11) -0.0073(10)
C316 0.0300(12) 0.0214(11) 0.0298(12) -0.0011(9) 0.0132(10) -0.0003(9)
C321 0.0211(11) 0.0176(10) 0.0249(11) -0.0011(8) 0.0039(9) 0.0006(8)
C322 0.0220(12) 0.0279(12) 0.0349(13) 0.0004(9) 0.0046(10) 0.0012(10)
C323 0.0263(13) 0.0342(14) 0.0557(18) 0.0060(11) -0.0027(12) 0.0015(13)
C324 0.0438(17) 0.0366(15) 0.0383(16) -0.0021(12) -0.0126(13) 0.0095(12)
C325 0.0536(18) 0.0403(15) 0.0233(13) -0.0153(13) 0.0012(12) 0.0033(11)
C326 0.0309(13) 0.0307(13) 0.0273(12) -0.0056(10) 0.0068(10) -0.0020(10)
C411 0.0181(10) 0.0244(11) 0.0201(10) -0.0043(8) 0.0076(8) -0.0055(8)
C412 0.0269(12) 0.0308(12) 0.0253(12) -0.0055(10) 0.0079(10) 0.0000(9)
C413 0.0361(14) 0.0378(14) 0.0296(13) -0.0145(11) 0.0136(11) -0.0034(11)
C414 0.0268(13) 0.0514(16) 0.0378(14) -0.0145(12) 0.0188(11) -0.0152(12)
C415 0.0207(12) 0.0451(15) 0.0402(14) 0.0022(11) 0.0114(11) -0.0098(12)
C416 0.0236(12) 0.0323(12) 0.0288(12) 0.0017(10) 0.0094(10) -0.0040(10)
C421 0.0155(10) 0.0257(11) 0.0197(10) 0.0022(8) 0.0058(8) -0.0005(8)
C422 0.0188(11) 0.0274(12) 0.0251(11) -0.0002(9) 0.0044(9) -0.0007(9)
C423 0.0260(12) 0.0350(13) 0.0263(12) 0.0012(10) 0.0073(10) 0.0086(10)
C424 0.0299(13) 0.0506(16) 0.0187(11) 0.0016(11) 0.0076(10) 0.0012(10)
C425 0.0306(13) 0.0402(14) 0.0255(12) -0.0031(11) 0.0071(10) -0.0104(11)
C426 0.0233(11) 0.0290(12) 0.0263(12) -0.0034(9) 0.0090(9) -0.0033(9)
C91 0.0451(18) 0.066(2) 0.0464(18) -0.0046(15) 0.0130(14) -0.0058(15)

loop_
_atom_type_symbol
_atom_type_description
_atom_type_scat_dispersion_real
_atom_type_scat_dispersion_imag
_atom_type_scat_source
C C 0.0033 0.0016 'International Tables Vol C Tables 4.2.6.8 and 6.1.1.4'
H H 0.0000 0.0000 'International Tables Vol C Tables 4.2.6.8 and 6.1.1.4'
N N 0.0061 0.0033 'International Tables Vol C Tables 4.2.6.8 and 6.1.1.4'
O O 0.0106 0.0060 'International Tables Vol C Tables 4.2.6.8 and 6.1.1.4'
P P 0.1023 0.0942 'International Tables Vol C Tables 4.2.6.8 and 6.1.1.4'
S S 0.1246 0.1234 'International Tables Vol C Tables 4.2.6.8 and 6.1.1.4'
Pd Pd -0.9988 1.0072 'International Tables Vol C Tables 4.2.6.8 and 6.1.1.4'
Cl Cl 0.1484 0.1585 'International Tables Vol C Tables 4.2.6.8 and 6.1.1.4'

loop_
_geom_angle_atom_site_label_1
_geom_angle_atom_site_label_2
_geom_angle_atom_site_label_3
_geom_angle
N1 Pd1 P1 92.34(5)
N1 Pd1 P3 96.48(5)
P1 Pd1 P3 169.32(2)
N1 Pd1 Pd2 170.62(5)
P1 Pd1 Pd2 83.833(15)
P3 Pd1 Pd2 86.536(14)
N2 Pd2 P4 93.94(5)
N2 Pd2 P2 97.26(5)
P4 Pd2 P2 167.26(2)
N2 Pd2 Pd1 173.28(5)
P4 Pd2 Pd1 83.04(2)
P2 Pd2 Pd1 85.18(2)
C1 P1 C121 105.36(11)
C1 P1 C111 104.33(10)
C121 P1 C111 102.29(11)
C1 P1 Pd1 99.76(8)
C121 P1 Pd1 117.52(7)
C111 P1 Pd1 125.25(8)
C221 P2 C211 105.34(11)
C221 P2 C1 105.79(11)
C211 P2 C1 99.78(11)
C221 P2 Pd2 114.27(8)
C211 P2 Pd2 116.92(8)
C1 P2 Pd2 113.18(7)
C321 P3 C311 107.67(10)
C321 P3 C2 103.40(10)
C311 P3 C2 100.62(10)
C321 P3 Pd1 116.37(7)
C311 P3 Pd1 115.15(7)
C2 P3 Pd1 111.88(7)
C421 P4 C411 101.55(10)
C421 P4 C2 103.76(10)
C411 P4 C2 106.24(10)
C421 P4 Pd2 123.73(8)
C411 P4 Pd2 118.58(7)
C2 P4 Pd2 100.97(7)
O12 S1 O11 115.01(11)
O12 S1 N1 111.13(10)
O11 S1 N1 111.61(10)
O12 S1 C17 110.80(11)
O11 S1 C17 110.53(11)
N1 S1 C17 96.23(11)
O22 S2 O21 115.39(12)
O22 S2 N2 111.08(11)
O21 S2 N2 111.56(10)
O22 S2 C27 108.99(11)
O21 S2 C27 112.13(11)
N2 S2 C27 96.04(11)
C11 N1 S1 112.38(15)
C11 N1 Pd1 124.93(15)
S1 N1 Pd1 119.29(10)
C21 N2 S2 112.16(15)
C21 N2 Pd2 119.17(15)
S2 N2 Pd2 121.99(10)
P1 C1 P2 105.17(11)
P1 C1 H1A 110.7
P2 C1 H1A 110.7
P1 C1 H1B 110.7
P2 C1 H1B 110.7
H1A C1 H1B 108.8
P4 C2 P3 105.53(11)
P4 C2 H2A 110.6
P3 C2 H2A 110.6
P4 C2 H2B 110.6
P3 C2 H2B 110.6
H2A C2 H2B 108.8
O13 C11 N1 124.2(2)
O13 C11 C12 124.1(2)
N1 C11 C12 111.69(19)
C17 C12 C13 120.0(2)
C17 C12 C11 112.1(2)
C13 C12 C11 127.8(2)
C12 C13 C14 118.0(2)
C12 C13 H13 121.0
C14 C13 H13 121.0
C15 C14 C13 120.9(2)
C15 C14 H14 119.6
C13 C14 H14 119.6
C16 C15 C14 121.6(2)
C16 C15 H15 119.2
C14 C15 H15 119.2
C15 C16 C17 116.7(3)
C15 C16 H16 121.7
C17 C16 H16 121.7
C12 C17 C16 122.8(2)
C12 C17 S1 107.38(17)
C16 C17 S1 129.8(2)
O23 C21 N2 124.2(2)
O23 C21 C22 123.7(2)
N2 C21 C22 112.0(2)
C27 C22 C23 120.2(2)
C27 C22 C21 112.0(2)
C23 C22 C21 127.6(2)
C24 C23 C22 118.1(3)
C24 C23 H23 120.9
C22 C23 H23 120.9
C23 C24 C25 120.6(2)
C23 C24 H24 119.7
C25 C24 H24 119.7
C26 C25 C24 122.0(2)
C26 C25 H25 119.0
C24 C25 H25 119.0
C25 C26 C27 116.6(3)
C25 C26 H26 121.7
C27 C26 H26 121.7
C22 C27 C26 122.4(2)
C22 C27 S2 107.56(18)
C26 C27 S2 130.0(2)
C116 C111 C112 118.3(2)
C116 C111 P1 122.25(17)
C112 C111 P1 119.30(18)
C113 C112 C111 120.2(2)
C113 C112 H112 119.9
C111 C112 H112 119.9
C114 C113 C112 120.8(2)
C114 C113 H113 119.6
C112 C113 H113 119.6
C115 C114 C113 119.7(2)
C115 C114 H114 120.2
C113 C114 H114 120.2
C114 C115 C116 120.0(2)
C114 C115 H115 120.0
C116 C115 H115 120.0
C111 C116 C115 121.0(2)
C111 C116 H116 119.5
C115 C116 H116 119.5
C122 C121 C126 119.0(2)
C122 C121 P1 122.46(18)
C126 C121 P1 118.38(18)
C121 C122 C123 120.3(2)
C121 C122 H122 119.9
C123 C122 H122 119.9
C124 C123 C122 120.4(3)
C124 C123 H123 119.8
C122 C123 H123 119.8
C123 C124 C125 119.8(2)
C123 C124 H124 120.1
C125 C124 H124 120.1
C124 C125 C126 120.7(3)
C124 C125 H125 119.6
C126 C125 H125 119.6
C121 C126 C125 119.7(3)
C121 C126 H126 120.2
C125 C126 H126 120.2
C212 C211 C216 119.7(2)
C212 C211 P2 119.73(18)
C216 C211 P2 119.71(19)
C211 C212 C213 119.6(2)
C211 C212 H212 120.2
C213 C212 H212 120.2
C214 C213 C212 120.5(3)
C214 C213 H213 119.8
C212 C213 H213 119.8
C213 C214 C215 119.9(3)
C213 C214 H214 120.0
C215 C214 H214 120.0
C214 C215 C216 120.6(3)
C214 C215 H215 119.7
C216 C215 H215 119.7
C215 C216 C211 119.7(3)
C215 C216 H216 120.2
C211 C216 H216 120.2
C222 C221 C226 118.5(2)
C222 C221 P2 123.63(19)
C226 C221 P2 117.68(19)
C223 C222 C221 120.0(3)
C223 C222 H222 120.0
C221 C222 H222 120.0
C224 C223 C222 120.7(3)
C224 C223 H223 119.6
C222 C223 H223 119.6
C223 C224 C225 119.7(3)
C223 C224 H224 120.1
C225 C224 H224 120.1
C224 C225 C226 120.5(3)
C224 C225 H225 119.7
C226 C225 H225 119.7
C225 C226 C221 120.4(3)
C225 C226 H226 119.8
C221 C226 H226 119.8
C312 C311 C316 119.4(2)
C312 C311 P3 117.44(16)
C316 C311 P3 122.38(17)
C313 C312 C311 119.8(2)
C313 C312 H312 120.1
C311 C312 H312 120.1
C314 C313 C312 120.4(2)
C314 C313 H313 119.8
C312 C313 H313 119.8
C315 C314 C313 120.1(2)
C315 C314 H314 120.0
C313 C314 H314 120.0
C314 C315 C316 120.3(2)
C314 C315 H315 119.8
C316 C315 H315 119.8
C315 C316 C311 120.0(2)
C315 C316 H316 120.0
C311 C316 H316 120.0
C322 C321 C326 118.8(2)
C322 C321 P3 121.57(18)
C326 C321 P3 119.63(18)
C323 C322 C321 120.2(2)
C323 C322 H322 119.9
C321 C322 H322 119.9
C324 C323 C322 120.7(3)
C324 C323 H323 119.7
C322 C323 H323 119.7
C323 C324 C325 119.5(2)
C323 C324 H324 120.3
C325 C324 H324 120.3
C326 C325 C324 120.7(3)
C326 C325 H325 119.6
C324 C325 H325 119.6
C325 C326 C321 120.1(2)
C325 C326 H326 120.0
C321 C326 H326 120.0
C412 C411 C416 118.3(2)
C412 C411 P4 123.57(17)
C416 C411 P4 118.10(17)
C411 C412 C413 120.5(2)
C411 C412 H412 119.8
C413 C412 H412 119.8
C414 C413 C412 120.4(2)
C414 C413 H413 119.8
C412 C413 H413 119.8
C413 C414 C415 120.0(2)
C413 C414 H414 120.0
C415 C414 H414 120.0
C414 C415 C416 119.9(2)
C414 C415 H415 120.1
C416 C415 H415 120.1
C415 C416 C411 120.9(2)
C415 C416 H416 119.5
C411 C416 H416 119.5
C422 C421 C426 119.3(2)
C422 C421 P4 121.91(17)
C426 C421 P4 118.69(17)
C423 C422 C421 120.3(2)
C423 C422 H422 119.8
C421 C422 H422 119.8
C424 C423 C422 120.1(2)
C424 C423 H423 120.0
C422 C423 H423 120.0
C423 C424 C425 120.0(2)
C423 C424 H424 120.0
C425 C424 H424 120.0
C426 C425 C424 120.0(2)
C426 C425 H425 120.0
C424 C425 H425 120.0
C425 C426 C421 120.3(2)
C425 C426 H426 119.9
C421 C426 H426 119.9
Cl2 C91 Cl1 111.29(19)
Cl2 C91 H91A 109.4
Cl1 C91 H91A 109.4
Cl2 C91 H91B 109.4
Cl1 C91 H91B 109.4
H91A C91 H91B 108.0

loop_
_geom_bond_atom_site_label_1
_geom_bond_atom_site_label_2
_geom_bond_site_symmetry_2
_geom_bond_distance
_geom_bond_publ_flag
Pd1 N1 . 2.1757(18) ?
Pd1 P1 . 2.3139(9) ?
Pd1 P3 . 2.3184(9) ?
Pd1 Pd2 . 2.5962(6) ?
Pd2 N2 . 2.2049(18) ?
Pd2 P4 . 2.3056(7) ?
Pd2 P2 . 2.3133(7) ?
P1 C1 . 1.830(2) ?
P1 C121 . 1.833(2) ?
P1 C111 . 1.836(2) ?
P2 C221 . 1.818(2) ?
P2 C211 . 1.825(2) ?
P2 C1 . 1.858(2) ?
P3 C321 . 1.822(2) ?
P3 C311 . 1.825(2) ?
P3 C2 . 1.860(2) ?
P4 C421 . 1.828(2) ?
P4 C411 . 1.829(2) ?
P4 C2 . 1.833(2) ?
S1 O12 . 1.4413(18) ?
S1 O11 . 1.4469(18) ?
S1 N1 . 1.6393(19) ?
S1 C17 . 1.767(2) ?
S2 O22 . 1.4413(19) ?
S2 O21 . 1.4455(18) ?
S2 N2 . 1.6409(19) ?
S2 C27 . 1.780(3) ?
Cl1 C91 . 1.780(4) ?
Cl2 C91 . 1.755(3) ?
O13 C11 . 1.230(3) ?
O23 C21 . 1.224(3) ?
N1 C11 . 1.364(3) ?
N2 C21 . 1.374(3) ?
C1 H1A . 0.9700 ?
C1 H1B . 0.9700 ?
C2 H2A . 0.9700 ?
C2 H2B . 0.9700 ?
C11 C12 . 1.512(3) ?
C12 C17 . 1.386(3) ?
C12 C13 . 1.389(3) ?
C13 C14 . 1.401(4) ?
C13 H13 . 0.9300 ?
C14 C15 . 1.390(4) ?
C14 H14 . 0.9300 ?
C15 C16 . 1.385(4) ?
C15 H15 . 0.9300 ?
C16 C17 . 1.393(3) ?
C16 H16 . 0.9300 ?
C21 C22 . 1.509(3) ?
C22 C27 . 1.383(3) ?
C22 C23 . 1.392(3) ?
C23 C24 . 1.387(4) ?
C23 H23 . 0.9300 ?
C24 C25 . 1.391(4) ?
C24 H24 . 0.9300 ?
C25 C26 . 1.383(4) ?
C25 H25 . 0.9300 ?
C26 C27 . 1.392(3) ?
C26 H26 . 0.9300 ?
C111 C116 . 1.395(3) ?
C111 C112 . 1.403(3) ?
C112 C113 . 1.389(3) ?
C112 H112 . 0.9300 ?
C113 C114 . 1.388(4) ?
C113 H113 . 0.9300 ?
C114 C115 . 1.378(4) ?
C114 H114 . 0.9300 ?
C115 C116 . 1.397(3) ?
C115 H115 . 0.9300 ?
C116 H116 . 0.9300 ?
C121 C122 . 1.393(3) ?
C121 C126 . 1.394(3) ?
C122 C123 . 1.399(4) ?
C122 H122 . 0.9300 ?
C123 C124 . 1.366(4) ?
C123 H123 . 0.9300 ?
C124 C125 . 1.382(4) ?
C124 H124 . 0.9300 ?
C125 C126 . 1.396(4) ?
C125 H125 . 0.9300 ?
C126 H126 . 0.9300 ?
C211 C212 . 1.391(3) ?
C211 C216 . 1.401(3) ?
C212 C213 . 1.400(4) ?
C212 H212 . 0.9300 ?
C213 C214 . 1.380(4) ?
C213 H213 . 0.9300 ?
C214 C215 . 1.381(4) ?
C214 H214 . 0.9300 ?
C215 C216 . 1.392(4) ?
C215 H215 . 0.9300 ?
C216 H216 . 0.9300 ?
C221 C222 . 1.395(3) ?
C221 C226 . 1.400(3) ?
C222 C223 . 1.393(4) ?
C222 H222 . 0.9300 ?
C223 C224 . 1.371(4) ?
C223 H223 . 0.9300 ?
C224 C225 . 1.379(4) ?
C224 H224 . 0.9300 ?
C225 C226 . 1.382(4) ?
C225 H225 . 0.9300 ?
C226 H226 . 0.9300 ?
C311 C312 . 1.396(3) ?
C311 C316 . 1.408(3) ?
C312 C313 . 1.395(3) ?
C312 H312 . 0.9300 ?
C313 C314 . 1.386(4) ?
C313 H313 . 0.9300 ?
C314 C315 . 1.384(4) ?
C314 H314 . 0.9300 ?
C315 C316 . 1.389(3) ?
C315 H315 . 0.9300 ?
C316 H316 . 0.9300 ?
C321 C322 . 1.403(3) ?
C321 C326 . 1.405(3) ?
C322 C323 . 1.390(4) ?
C322 H322 . 0.9300 ?
C323 C324 . 1.381(4) ?
C323 H323 . 0.9300 ?
C324 C325 . 1.392(4) ?
C324 H324 . 0.9300 ?
C325 C326 . 1.385(4) ?
C325 H325 . 0.9300 ?
C326 H326 . 0.9300 ?
C411 C412 . 1.395(3) ?
C411 C416 . 1.406(3) ?
C412 C413 . 1.401(3) ?
C412 H412 . 0.9300 ?
C413 C414 . 1.377(4) ?
C413 H413 . 0.9300 ?
C414 C415 . 1.390(4) ?
C414 H414 . 0.9300 ?
C415 C416 . 1.390(3) ?
C415 H415 . 0.9300 ?
C416 H416 . 0.9300 ?
C421 C422 . 1.393(3) ?
C421 C426 . 1.397(3) ?
C422 C423 . 1.388(3) ?
C422 H422 . 0.9300 ?
C423 C424 . 1.385(4) ?
C423 H423 . 0.9300 ?
C424 C425 . 1.392(4) ?
C424 H424 . 0.9300 ?
C425 C426 . 1.384(3) ?
C425 H425 . 0.9300 ?
C426 H426 . 0.9300 ?
C91 H91A . 0.9700 ?
C91 H91B . 0.9700 ?
